data_7717333
loop_
_publ_author_name
'Fener, Benjamin'
'Sch\"uler, Philipp'
'Liebing, Phil'
'G\"orls, Helmar'
'Westerhausen, Matthias'

_publ_section_title
;
 Syntheses and Structures of Dimesitylphosphinite Complexes of the Alkali
 Metals as well as Their Catalytic Activity in Hydro-phosphorylation
 Reactions
;
_journal_name_full 'Dalton Transactions'
_journal_paper_doi 10.1039/D4DT02721C
_journal_year 2024
_chemical_formula_moiety 'C88 H120 K4 O8 P4'
_chemical_formula_sum 'C88 H120 K4 O8 P4'
_chemical_formula_weight 1586.11
_space_group_crystal_system monoclinic
_space_group_IT_number 15
_space_group_name_Hall '-C 2yc'
_space_group_name_H-M_alt 'C 1 2/c 1'
_atom_sites_solution_hydrogens geom
_atom_sites_solution_primary dual
_audit_creation_date 2022-05-05
_audit_creation_method
;
Olex2 1.3
(compiled Nov 21 2019 18:26:39 for OlexSys, GUI svn.r6003)
;
_audit_update_record
;
2024-10-18 deposited with the CCDC.	2024-10-23 downloaded from the CCDC.
;
_cell_angle_alpha 90
_cell_angle_beta 90.732(4)
_cell_angle_gamma 90
_cell_formula_units_Z 4
_cell_length_a 19.3077(17)
_cell_length_b 24.744(2)
_cell_length_c 19.1812(17)
_cell_measurement_reflns_used 9808
_cell_measurement_temperature 120
_cell_measurement_theta_max 29.13
_cell_measurement_theta_min 2.50
_cell_volume 9163.1(14)
_computing_cell_refinement 'SAINT V8.40B (Bruker, 2016)'
_computing_data_collection 'SAINT V8.40B (Bruker, 2016)'
_computing_data_reduction 'SAINT V8.40B (Bruker, 2016)'
_computing_molecular_graphics 'Diamond 4 (Brandenburg, 1997)'
_computing_publication_material 'Olex2 1.3 (Dolomanov et al., 2009)'
_computing_structure_refinement 'SHELXL 2018/3 (Sheldrick, 2018)'
_computing_structure_solution 'SHELXT 2018/2 (Sheldrick, 2018)'
_diffrn_ambient_temperature 120
_diffrn_detector 'Bruker APEX II'
_diffrn_detector_area_resol_mean 7.9
_diffrn_detector_type 'CCD area detector'
_diffrn_measured_fraction_theta_full 0.999
_diffrn_measured_fraction_theta_max 0.996
_diffrn_measurement_device 'three-circle diffractometer'
_diffrn_measurement_device_type 'Bruker-Nonius Kappa-CCD'
_diffrn_measurement_method '\w and \f scans'
_diffrn_radiation_monochromator 'mirror optics'
_diffrn_radiation_probe x-ray
_diffrn_radiation_type MoK\a
_diffrn_radiation_wavelength 0.71073
_diffrn_reflns_av_R_equivalents 0.0421
_diffrn_reflns_av_unetI/netI 0.0362
_diffrn_reflns_Laue_measured_fraction_full 0.999
_diffrn_reflns_Laue_measured_fraction_max 0.996
_diffrn_reflns_limit_h_max 26
_diffrn_reflns_limit_h_min -26
_diffrn_reflns_limit_k_max 33
_diffrn_reflns_limit_k_min -34
_diffrn_reflns_limit_l_max 26
_diffrn_reflns_limit_l_min -24
_diffrn_reflns_number 71432
_diffrn_reflns_point_group_measured_fraction_full 0.999
_diffrn_reflns_point_group_measured_fraction_max 0.996
_diffrn_reflns_theta_full 25.242
_diffrn_reflns_theta_max 29.260
_diffrn_reflns_theta_min 1.700
_diffrn_source 'microfocus sealed X-ray tube'
_diffrn_source_current 0.6
_diffrn_source_power 0.03
_diffrn_source_type 'Incoatec I\ms'
_diffrn_source_voltage 50.0
_diffrn_standards_number 0
_exptl_absorpt_coefficient_mu 0.314
_exptl_absorpt_correction_T_max 0.6946
_exptl_absorpt_correction_T_min 0.6489
_exptl_absorpt_correction_type multi-scan
_exptl_absorpt_process_details
;
SADABS-2016/2 (Bruker,2016/2) was used for absorption correction.
wR2(int) was 0.0922 before and 0.0502 after correction.
The Ratio of minimum to maximum transmission is 0.9342.
The \l/2 correction factor is Not present.
;
_exptl_crystal_colour colourless
_exptl_crystal_colour_primary colourless
_exptl_crystal_density_diffrn 1.150
_exptl_crystal_description block
_exptl_crystal_F_000 3392
_exptl_crystal_size_max 0.34
_exptl_crystal_size_mid 0.29
_exptl_crystal_size_min 0.18
_refine_diff_density_max 1.006
_refine_diff_density_min -0.418
_refine_diff_density_rms 0.057
_refine_ls_extinction_method none
_refine_ls_goodness_of_fit_ref 1.021
_refine_ls_hydrogen_treatment constr
_refine_ls_matrix_type full
_refine_ls_number_parameters 566
_refine_ls_number_reflns 12445
_refine_ls_number_restraints 72
_refine_ls_restrained_S_all 1.018
_refine_ls_R_factor_all 0.0697
_refine_ls_R_factor_gt 0.0460
_refine_ls_shift/su_max 0.001
_refine_ls_shift/su_mean 0.000
_refine_ls_structure_factor_coef Fsqd
_refine_ls_weighting_details 'w=1/[\s^2^(Fo^2^)+(0.0470P)^2^+12.7793P] where P=(Fo^2^+2Fc^2^)/3'
_refine_ls_weighting_scheme calc
_refine_ls_wR_factor_gt 0.1056
_refine_ls_wR_factor_ref 0.1188
_reflns_Friedel_coverage 0.000
_reflns_number_gt 9336
_reflns_number_total 12445
_reflns_threshold_expression 'I > 2\s(I)'
_cod_data_source_file d4dt02721c2.cif
_cod_data_source_block bn00201_0m
_cod_database_code 7717333
_shelx_shelxl_version_number 2018/3
_shelx_space_group_comment
;
The symmetry employed for this shelxl refinement is uniquely defined
by the following loop, which should always be used as a source of
symmetry information in preference to the above space-group names.
They are only intended as comments.
;
_shelx_estimated_absorpt_t_max 0.946
_shelx_estimated_absorpt_t_min 0.901
_olex2_refinement_description
;
1. Fixed Uiso
 At 1.2 times of:
  All C(H) groups, All C(H,H) groups
 At 1.5 times of:
  All C(H,H,H) groups
2. Uiso/Uaniso restraints and constraints
C28A \\sim C29A \\sim C30A \\sim C31A \\sim C32A \\sim C33A: within 2A with
sigma of 0.02 and sigma for terminal atoms of 0.04 within 2A
C28B \\sim C29B \\sim C30B \\sim C31B \\sim C32B \\sim C33B: within 2A with
sigma of 0.02 and sigma for terminal atoms of 0.04 within 2A
3. Others
 Sof(C28B)=Sof(C29B)=Sof(C30B)=Sof(H30B)=Sof(C31B)=Sof(C32B)=Sof(H32B)=
 Sof(C33B)=Sof(C34B)=Sof(H34D)=Sof(H34E)=Sof(H34F)=Sof(C35B)=Sof(H35D)=
 Sof(H35E)=Sof(H35F)=Sof(C36B)=Sof(H36D)=Sof(H36E)=Sof(H36F)=1-FVAR(1)
 Sof(C28A)=Sof(C29A)=Sof(C30A)=Sof(H30A)=Sof(C31A)=Sof(C32A)=Sof(H32A)=
 Sof(C33A)=Sof(C34A)=Sof(H34A)=Sof(H34B)=Sof(H34C)=Sof(C35A)=Sof(H35A)=
 Sof(H35B)=Sof(H35C)=Sof(C36A)=Sof(H36A)=Sof(H36B)=Sof(H36C)=FVAR(1)
4.a Secondary CH2 refined with riding coordinates:
 C37(H37A,H37B), C38(H38A,H38B), C39(H39A,H39B), C40(H40A,H40B), C41(H41A,
 H41B), C42(H42A,H42B), C43(H43A,H43B), C44(H44A,H44B)
4.b Aromatic/amide H refined with riding coordinates:
 C3(H3), C5(H5), C12(H12), C14(H14), C21(H21), C23(H23), C30A(H30A),
 C30B(H30B), C32A(H32A), C32B(H32B)
4.c Idealised Me refined as rotating group:
 C7(H7A,H7B,H7C), C8(H8A,H8B,H8C), C9(H9A,H9B,H9C), C16(H16A,H16B,H16C),
 C17(H17A,H17B,H17C), C18(H18A,H18B,H18C), C25(H25A,H25B,H25C), C26(H26A,H26B,
 H26C), C27(H27A,H27B,H27C), C34A(H34A,H34B,H34C), C34B(H34D,H34E,H34F),
 C35A(H35A,H35B,H35C), C35B(H35D,H35E,H35F), C36A(H36A,H36B,H36C), C36B(H36D,
 H36E,H36F)
;
_smtbx_masks_void_probe_radius 1.2
_smtbx_masks_void_truncation_radius 1.2
_olex2_date_sample_data_collection 2022-05-03
_olex2_date_sample_submission 2022-05-02
_olex2_submission_special_instructions 'No special instructions were received'

loop_
_space_group_symop_operation_xyz
'x, y, z'
'-x, y, -z+1/2'
'x+1/2, y+1/2, z'
'-x+1/2, y+1/2, -z+1/2'
'-x, -y, -z'
'x, -y, z-1/2'
'-x+1/2, -y+1/2, -z'
'x+1/2, -y+1/2, z-1/2'

loop_
_atom_site_label
_atom_site_type_symbol
_atom_site_fract_x
_atom_site_fract_y
_atom_site_fract_z
_atom_site_U_iso_or_equiv
_atom_site_adp_type
_atom_site_occupancy
_atom_site_site_symmetry_order
_atom_site_calc_flag
_atom_site_refinement_flags_posn
_atom_site_refinement_flags_adp
_atom_site_refinement_flags_occupancy
_atom_site_disorder_assembly
_atom_site_disorder_group
K1 K 0.55422(2) 0.69264(2) 0.66400(2) 0.02459(9) Uani 1 1 d . . . . .
K2 K 0.58222(2) 0.80128(2) 0.80119(2) 0.02405(9) Uani 1 1 d . . . . .
P1 P 0.56117(2) 0.85793(2) 0.63942(2) 0.02223(10) Uani 1 1 d . . . . .
P2 P 0.60403(2) 0.63626(2) 0.81555(3) 0.02760(11) Uani 1 1 d . . . . .
O1 O 0.55383(6) 0.79749(5) 0.66211(6) 0.0246(3) Uani 1 1 d . . . . .
O2 O 0.58270(6) 0.69630(5) 0.80109(7) 0.0259(3) Uani 1 1 d . . . . .
O3 O 0.66347(8) 0.64523(7) 0.60452(9) 0.0509(4) Uani 1 1 d . . . . .
O4 O 0.66144(9) 0.84337(7) 0.90110(9) 0.0524(4) Uani 1 1 d . . . . .
C1 C 0.64953(9) 0.87879(7) 0.67332(9) 0.0251(4) Uani 1 1 d . . . . .
C2 C 0.71097(9) 0.84979(8) 0.65904(9) 0.0281(4) Uani 1 1 d . . . . .
C3 C 0.77397(10) 0.86602(9) 0.68887(11) 0.0362(5) Uani 1 1 d . . . . .
H3 H 0.814603 0.846037 0.678610 0.043 Uiso 1 1 calc R U . . .
C4 C 0.77929(11) 0.91038(10) 0.73303(11) 0.0405(5) Uani 1 1 d . . . . .
C5 C 0.71896(11) 0.93794(9) 0.74794(10) 0.0376(5) Uani 1 1 d . . . . .
H5 H 0.721362 0.968307 0.778186 0.045 Uiso 1 1 calc R U . . .
C6 C 0.65448(10) 0.92275(8) 0.72011(10) 0.0294(4) Uani 1 1 d . . . . .
C7 C 0.71117(10) 0.80064(8) 0.61313(11) 0.0328(4) Uani 1 1 d . . . . .
H7A H 0.757703 0.784821 0.613075 0.049 Uiso 1 1 calc R U . . .
H7B H 0.697819 0.810957 0.565493 0.049 Uiso 1 1 calc R U . . .
H7C H 0.678124 0.774073 0.630845 0.049 Uiso 1 1 calc R U . . .
C8 C 0.84808(12) 0.92686(13) 0.76495(13) 0.0574(7) Uani 1 1 d . . . . .
H8A H 0.858966 0.903327 0.804695 0.086 Uiso 1 1 calc R U . . .
H8B H 0.845467 0.964438 0.780824 0.086 Uiso 1 1 calc R U . . .
H8C H 0.884425 0.923494 0.730006 0.086 Uiso 1 1 calc R U . . .
C9 C 0.59240(11) 0.95451(9) 0.74414(12) 0.0395(5) Uani 1 1 d . . . . .
H9A H 0.564309 0.965335 0.703580 0.059 Uiso 1 1 calc R U . . .
H9B H 0.608097 0.986805 0.769346 0.059 Uiso 1 1 calc R U . . .
H9C H 0.564518 0.932006 0.775083 0.059 Uiso 1 1 calc R U . . .
C10 C 0.57603(8) 0.86251(7) 0.54333(9) 0.0230(3) Uani 1 1 d . . . . .
C11 C 0.57561(9) 0.81922(8) 0.49534(10) 0.0271(4) Uani 1 1 d . . . . .
C12 C 0.58560(10) 0.82950(8) 0.42444(10) 0.0314(4) Uani 1 1 d . . . . .
H12 H 0.587561 0.799703 0.393298 0.038 Uiso 1 1 calc R U . . .
C13 C 0.59278(9) 0.88112(9) 0.39758(10) 0.0315(4) Uani 1 1 d . . . . .
C14 C 0.58804(9) 0.92375(8) 0.44407(10) 0.0302(4) Uani 1 1 d . . . . .
H14 H 0.590575 0.959686 0.426838 0.036 Uiso 1 1 calc R U . . .
C15 C 0.57966(8) 0.91555(7) 0.51533(9) 0.0256(4) Uani 1 1 d . . . . .
C16 C 0.56318(12) 0.76087(8) 0.51528(11) 0.0374(5) Uani 1 1 d . . . . .
H16A H 0.520333 0.758211 0.541921 0.056 Uiso 1 1 calc R U . . .
H16B H 0.602137 0.747785 0.543850 0.056 Uiso 1 1 calc R U . . .
H16C H 0.559007 0.738825 0.472990 0.056 Uiso 1 1 calc R U . . .
C17 C 0.60172(11) 0.89073(11) 0.32025(11) 0.0432(5) Uani 1 1 d . . . . .
H17A H 0.612664 0.856467 0.297244 0.065 Uiso 1 1 calc R U . . .
H17B H 0.639572 0.916444 0.313117 0.065 Uiso 1 1 calc R U . . .
H17C H 0.558713 0.905480 0.300356 0.065 Uiso 1 1 calc R U . . .
C18 C 0.57344(11) 0.96453(8) 0.56109(11) 0.0339(4) Uani 1 1 d . . . . .
H18A H 0.532103 0.961195 0.589896 0.051 Uiso 1 1 calc R U . . .
H18B H 0.569536 0.996950 0.531948 0.051 Uiso 1 1 calc R U . . .
H18C H 0.614612 0.967406 0.591265 0.051 Uiso 1 1 calc R U . . .
C19 C 0.69860(9) 0.63217(7) 0.83670(9) 0.0243(3) Uani 1 1 d . . . . .
C20 C 0.74700(9) 0.67358(8) 0.82396(10) 0.0267(4) Uani 1 1 d . . . . .
C21 C 0.81762(9) 0.66360(8) 0.83523(10) 0.0304(4) Uani 1 1 d . . . . .
H21 H 0.849462 0.692371 0.828713 0.037 Uiso 1 1 calc R U . . .
C22 C 0.84302(9) 0.61372(9) 0.85542(10) 0.0323(4) Uani 1 1 d . . . . .
C23 C 0.79562(10) 0.57273(9) 0.86476(10) 0.0338(4) Uani 1 1 d . . . . .
H23 H 0.811913 0.537785 0.877267 0.041 Uiso 1 1 calc R U . . .
C24 C 0.72453(9) 0.58095(8) 0.85643(10) 0.0285(4) Uani 1 1 d . . . . .
C25 C 0.72804(10) 0.72957(8) 0.79855(13) 0.0372(5) Uani 1 1 d . . . . .
H25A H 0.704147 0.749133 0.835597 0.056 Uiso 1 1 calc R U . . .
H25B H 0.697466 0.726706 0.757545 0.056 Uiso 1 1 calc R U . . .
H25C H 0.770217 0.749152 0.786061 0.056 Uiso 1 1 calc R U . . .
C26 C 0.91990(10) 0.60448(11) 0.86591(12) 0.0443(6) Uani 1 1 d . . . . .
H26A H 0.929657 0.596912 0.915210 0.066 Uiso 1 1 calc R U . . .
H26B H 0.945313 0.636874 0.851733 0.066 Uiso 1 1 calc R U . . .
H26C H 0.934545 0.573676 0.837566 0.066 Uiso 1 1 calc R U . . .
C27 C 0.67771(11) 0.53340(8) 0.86904(13) 0.0414(5) Uani 1 1 d . . . . .
H27A H 0.705445 0.500285 0.871810 0.062 Uiso 1 1 calc R U . . .
H27B H 0.644029 0.530351 0.830580 0.062 Uiso 1 1 calc R U . . .
H27C H 0.653159 0.538611 0.912935 0.062 Uiso 1 1 calc R U . . .
C28A C 0.5662(7) 0.6188(5) 0.8962(6) 0.0252(18) Uani 0.61(2) 1 d . U P A 1
C28B C 0.5668(10) 0.6270(7) 0.9130(8) 0.019(2) Uani 0.39(2) 1 d . U P A 2
C29A C 0.5140(4) 0.5782(3) 0.9001(6) 0.0283(16) Uani 0.61(2) 1 d . U P A 1
C29B C 0.5175(8) 0.5864(6) 0.9232(8) 0.030(2) Uani 0.39(2) 1 d . U P A 2
C30A C 0.4818(5) 0.5676(4) 0.9630(7) 0.0378(18) Uani 0.61(2) 1 d . U P A 1
H30A H 0.447643 0.539929 0.964288 0.045 Uiso 0.61(2) 1 calc R U P A 1
C30B C 0.4888(6) 0.5783(6) 0.9887(8) 0.034(3) Uani 0.39(2) 1 d . U P A 2
H30B H 0.456148 0.550022 0.994755 0.040 Uiso 0.39(2) 1 calc R U P A 2
C31A C 0.4972(4) 0.5954(4) 1.0239(6) 0.038(2) Uani 0.61(2) 1 d . U P A 1
C31B C 0.5067(9) 0.6103(7) 1.0446(8) 0.037(3) Uani 0.39(2) 1 d . U P A 2
C32A C 0.5465(6) 0.6371(5) 1.0197(6) 0.0378(18) Uani 0.61(2) 1 d . U P A 1
H32A H 0.557482 0.657261 1.060465 0.045 Uiso 0.61(2) 1 calc R U P A 1
C32B C 0.5537(10) 0.6496(7) 1.0361(8) 0.035(2) Uani 0.39(2) 1 d . U P A 2
H32B H 0.566454 0.671696 1.074636 0.041 Uiso 0.39(2) 1 calc R U P A 2
C33A C 0.5805(8) 0.6500(6) 0.9565(7) 0.028(2) Uani 0.61(2) 1 d . U P A 1
C33B C 0.5839(14) 0.6584(10) 0.9715(11) 0.028(3) Uani 0.39(2) 1 d . U P A 2
C34A C 0.4917(5) 0.5471(4) 0.8364(7) 0.0413(18) Uani 0.61(2) 1 d . . P A 1
H34A H 0.455601 0.521172 0.848926 0.062 Uiso 0.61(2) 1 calc R U P A 1
H34B H 0.531582 0.527638 0.817611 0.062 Uiso 0.61(2) 1 calc R U P A 1
H34C H 0.473543 0.572176 0.801139 0.062 Uiso 0.61(2) 1 calc R U P A 1
C34B C 0.4896(7) 0.5501(6) 0.8637(9) 0.038(3) Uani 0.39(2) 1 d . . P A 2
H34D H 0.464586 0.572385 0.829435 0.057 Uiso 0.39(2) 1 calc R U P A 2
H34E H 0.458179 0.522963 0.882780 0.057 Uiso 0.39(2) 1 calc R U P A 2
H34F H 0.528436 0.531986 0.840966 0.057 Uiso 0.39(2) 1 calc R U P A 2
C35A C 0.4610(6) 0.5836(5) 1.0917(7) 0.065(3) Uani 0.61(2) 1 d . . P A 1
H35A H 0.494971 0.583661 1.130062 0.097 Uiso 0.61(2) 1 calc R U P A 1
H35B H 0.438613 0.548112 1.088839 0.097 Uiso 0.61(2) 1 calc R U P A 1
H35C H 0.425920 0.611414 1.100040 0.097 Uiso 0.61(2) 1 calc R U P A 1
C35B C 0.4715(9) 0.6022(8) 1.1151(8) 0.063(4) Uani 0.39(2) 1 d . . P A 2
H35D H 0.503347 0.583459 1.147130 0.094 Uiso 0.39(2) 1 calc R U P A 2
H35E H 0.429486 0.580533 1.108497 0.094 Uiso 0.39(2) 1 calc R U P A 2
H35F H 0.459312 0.637471 1.134663 0.094 Uiso 0.39(2) 1 calc R U P A 2
C36A C 0.6302(6) 0.7017(8) 0.9632(9) 0.036(3) Uani 0.61(2) 1 d . . P A 1
H36A H 0.614262 0.729824 0.930794 0.055 Uiso 0.61(2) 1 calc R U P A 1
H36B H 0.677709 0.691269 0.951832 0.055 Uiso 0.61(2) 1 calc R U P A 1
H36C H 0.629008 0.715571 1.011000 0.055 Uiso 0.61(2) 1 calc R U P A 1
C36B C 0.6339(11) 0.6978(12) 0.9583(15) 0.040(5) Uani 0.39(2) 1 d . . P A 2
H36D H 0.679115 0.680477 0.952562 0.061 Uiso 0.39(2) 1 calc R U P A 2
H36E H 0.636305 0.723128 0.997587 0.061 Uiso 0.39(2) 1 calc R U P A 2
H36F H 0.621375 0.717456 0.915654 0.061 Uiso 0.39(2) 1 calc R U P A 2
C37 C 0.6906(2) 0.64599(13) 0.53598(18) 0.0831(11) Uani 1 1 d . . . B 1
H37A H 0.726652 0.674275 0.532264 0.100 Uiso 1 1 calc R U . B 1
H37B H 0.653294 0.654047 0.501663 0.100 Uiso 1 1 calc R U . B 1
C38 C 0.72089(14) 0.59206(12) 0.52173(14) 0.0584(7) Uani 1 1 d . . . B 1
H38A H 0.768679 0.595536 0.504172 0.070 Uiso 1 1 calc R U . B 1
H38B H 0.692515 0.572177 0.486858 0.070 Uiso 1 1 calc R U . B 1
C39 C 0.72058(13) 0.56332(11) 0.59157(15) 0.0561(7) Uani 1 1 d . . . B 1
H39A H 0.684621 0.534819 0.592429 0.067 Uiso 1 1 calc R U . B 1
H39B H 0.766255 0.546841 0.602076 0.067 Uiso 1 1 calc R U . B 1
C40 C 0.70453(14) 0.60774(14) 0.64240(15) 0.0688(9) Uani 1 1 d . . . B 1
H40A H 0.678807 0.593367 0.682687 0.083 Uiso 1 1 calc R U . B 1
H40B H 0.747695 0.625006 0.659700 0.083 Uiso 1 1 calc R U . B 1
C41 C 0.73645(13) 0.85011(11) 0.90550(16) 0.0583(7) Uani 1 1 d . . . . .
H41A H 0.756370 0.851845 0.858252 0.070 Uiso 1 1 calc R U . . .
H41B H 0.757869 0.819431 0.930926 0.070 Uiso 1 1 calc R U . . .
C42 C 0.74925(13) 0.90174(11) 0.94373(15) 0.0565(7) Uani 1 1 d . . . . .
H42A H 0.782380 0.924746 0.918248 0.068 Uiso 1 1 calc R U . . .
H42B H 0.768176 0.894561 0.991040 0.068 Uiso 1 1 calc R U . . .
C43 C 0.67995(13) 0.92852(10) 0.94761(13) 0.0513(6) Uani 1 1 d . . . . .
H43A H 0.671390 0.952309 0.906901 0.062 Uiso 1 1 calc R U . . .
H43B H 0.675561 0.949893 0.990958 0.062 Uiso 1 1 calc R U . . .
C44 C 0.63188(14) 0.88106(15) 0.94713(15) 0.0706(9) Uani 1 1 d . . . . .
H44A H 0.628085 0.865506 0.994484 0.085 Uiso 1 1 calc R U . . .
H44B H 0.585124 0.891877 0.930569 0.085 Uiso 1 1 calc R U . . .

loop_
_atom_site_aniso_label
_atom_site_aniso_U_11
_atom_site_aniso_U_22
_atom_site_aniso_U_33
_atom_site_aniso_U_23
_atom_site_aniso_U_13
_atom_site_aniso_U_12
K1 0.01899(16) 0.02281(18) 0.0320(2) -0.00086(15) 0.00273(14) -0.00032(13)
K2 0.02211(17) 0.02527(18) 0.02471(19) 0.00122(14) -0.00122(14) -0.00005(14)
P1 0.0216(2) 0.0227(2) 0.0224(2) 0.00050(17) 0.00284(16) -0.00383(16)
P2 0.0187(2) 0.0238(2) 0.0402(3) 0.00467(19) -0.00287(19) 0.00158(17)
O1 0.0272(6) 0.0233(6) 0.0232(6) 0.0020(5) 0.0029(5) -0.0050(5)
O2 0.0188(5) 0.0255(6) 0.0335(7) 0.0069(5) -0.0004(5) 0.0021(5)
O3 0.0378(8) 0.0531(10) 0.0624(11) -0.0041(8) 0.0187(8) 0.0112(7)
O4 0.0526(10) 0.0571(10) 0.0470(10) -0.0117(8) -0.0178(8) -0.0036(8)
C1 0.0246(8) 0.0296(9) 0.0210(8) 0.0053(7) 0.0015(7) -0.0070(7)
C2 0.0263(9) 0.0371(10) 0.0207(9) 0.0063(7) 0.0022(7) -0.0042(7)
C3 0.0251(9) 0.0537(13) 0.0297(10) 0.0072(9) 0.0000(8) -0.0032(9)
C4 0.0300(10) 0.0636(15) 0.0276(10) 0.0050(10) -0.0054(8) -0.0156(10)
C5 0.0403(11) 0.0469(12) 0.0255(10) -0.0017(9) -0.0030(8) -0.0150(9)
C6 0.0318(9) 0.0333(10) 0.0231(9) 0.0016(7) 0.0004(7) -0.0073(8)
C7 0.0267(9) 0.0374(11) 0.0343(10) 0.0001(8) 0.0027(8) 0.0024(8)
C8 0.0375(12) 0.093(2) 0.0417(14) -0.0053(13) -0.0101(10) -0.0201(13)
C9 0.0399(11) 0.0397(11) 0.0390(12) -0.0144(9) 0.0018(9) -0.0048(9)
C10 0.0180(7) 0.0276(9) 0.0236(8) 0.0019(7) 0.0001(6) -0.0030(6)
C11 0.0260(8) 0.0312(9) 0.0243(9) 0.0010(7) -0.0010(7) 0.0004(7)
C12 0.0289(9) 0.0417(11) 0.0234(9) -0.0026(8) -0.0012(7) 0.0028(8)
C13 0.0214(8) 0.0481(12) 0.0251(9) 0.0074(8) 0.0000(7) -0.0022(8)
C14 0.0226(8) 0.0362(10) 0.0318(10) 0.0103(8) -0.0026(7) -0.0053(7)
C15 0.0186(7) 0.0295(9) 0.0285(9) 0.0039(7) -0.0009(7) -0.0045(7)
C16 0.0539(13) 0.0291(10) 0.0292(10) -0.0045(8) -0.0003(9) -0.0015(9)
C17 0.0391(11) 0.0642(15) 0.0262(10) 0.0081(10) 0.0022(9) -0.0038(10)
C18 0.0407(11) 0.0258(9) 0.0352(11) 0.0038(8) -0.0028(9) -0.0065(8)
C19 0.0205(8) 0.0298(9) 0.0226(8) 0.0000(7) 0.0007(6) 0.0053(7)
C20 0.0215(8) 0.0318(9) 0.0269(9) -0.0006(7) 0.0006(7) 0.0040(7)
C21 0.0203(8) 0.0432(11) 0.0278(9) -0.0010(8) 0.0020(7) 0.0005(8)
C22 0.0217(8) 0.0553(13) 0.0200(9) 0.0025(8) 0.0004(7) 0.0110(8)
C23 0.0286(9) 0.0435(11) 0.0294(10) 0.0085(8) 0.0026(8) 0.0156(8)
C24 0.0262(9) 0.0335(10) 0.0259(9) 0.0025(7) 0.0015(7) 0.0086(7)
C25 0.0195(8) 0.0315(10) 0.0606(14) 0.0064(9) 0.0027(9) -0.0026(7)
C26 0.0235(9) 0.0718(16) 0.0375(12) 0.0114(11) 0.0011(8) 0.0135(10)
C27 0.0344(10) 0.0280(10) 0.0618(15) 0.0082(10) 0.0048(10) 0.0098(8)
C28A 0.023(2) 0.022(3) 0.031(5) 0.000(3) 0.002(3) 0.011(2)
C28B 0.025(3) 0.013(5) 0.020(6) 0.000(4) 0.013(4) 0.007(3)
C29A 0.022(2) 0.020(3) 0.043(4) 0.007(3) 0.004(3) 0.0036(19)
C29B 0.027(3) 0.027(4) 0.035(5) -0.001(4) 0.001(4) 0.005(3)
C30A 0.028(2) 0.031(3) 0.054(5) 0.019(3) 0.007(3) 0.003(2)
C30B 0.027(4) 0.038(7) 0.037(7) 0.014(5) 0.006(6) 0.000(4)
C31A 0.034(4) 0.035(5) 0.045(6) 0.019(4) 0.015(4) 0.008(3)
C31B 0.038(5) 0.038(6) 0.035(6) 0.008(4) 0.006(4) 0.011(4)
C32A 0.044(3) 0.039(4) 0.030(4) 0.008(3) 0.009(3) 0.018(3)
C32B 0.042(5) 0.039(6) 0.023(5) 0.009(3) 0.011(4) 0.018(4)
C33A 0.025(2) 0.031(5) 0.027(6) 0.011(4) 0.010(4) 0.012(3)
C33B 0.034(4) 0.034(6) 0.016(5) 0.000(4) 0.002(4) 0.021(4)
C34A 0.030(3) 0.032(2) 0.062(5) 0.007(4) 0.000(3) -0.0089(18)
C34B 0.030(3) 0.033(4) 0.052(7) 0.010(6) 0.014(5) 0.003(3)
C35A 0.062(4) 0.067(5) 0.067(6) 0.035(4) 0.034(4) 0.021(4)
C35B 0.068(6) 0.075(9) 0.046(7) 0.026(5) 0.032(6) 0.012(7)
C36A 0.028(4) 0.049(7) 0.033(5) 0.005(4) 0.001(3) 0.010(3)
C36B 0.069(11) 0.030(6) 0.022(6) 0.003(4) 0.011(5) 0.014(6)
C37 0.103(3) 0.0647(19) 0.083(2) 0.0130(16) 0.059(2) 0.0265(18)
C38 0.0444(13) 0.0739(19) 0.0570(16) -0.0116(14) 0.0069(12) 0.0190(13)
C39 0.0370(12) 0.0497(14) 0.082(2) 0.0014(13) 0.0127(13) 0.0096(11)
C40 0.0451(14) 0.104(2) 0.0574(17) -0.0130(16) -0.0001(12) 0.0326(15)
C41 0.0511(14) 0.0557(16) 0.0676(18) -0.0149(13) -0.0190(13) 0.0118(12)
C42 0.0478(14) 0.0623(17) 0.0594(16) -0.0191(13) -0.0055(12) 0.0039(12)
C43 0.0655(16) 0.0492(14) 0.0389(13) -0.0090(11) -0.0100(11) 0.0191(12)
C44 0.0472(14) 0.117(3) 0.0474(16) -0.0299(17) 0.0071(12) -0.0047(16)

loop_
_atom_type_symbol
_atom_type_description
_atom_type_scat_dispersion_real
_atom_type_scat_dispersion_imag
_atom_type_scat_source
C C 0.0033 0.0016 'International Tables Vol C Tables 4.2.6.8 and 6.1.1.4'
H H 0.0000 0.0000 'International Tables Vol C Tables 4.2.6.8 and 6.1.1.4'
K K 0.2009 0.2494 'International Tables Vol C Tables 4.2.6.8 and 6.1.1.4'
O O 0.0106 0.0060 'International Tables Vol C Tables 4.2.6.8 and 6.1.1.4'
P P 0.1023 0.0942 'International Tables Vol C Tables 4.2.6.8 and 6.1.1.4'

loop_
_geom_angle_atom_site_label_1
_geom_angle_atom_site_label_2
_geom_angle_atom_site_label_3
_geom_angle
_geom_angle_site_symmetry_1
_geom_angle_site_symmetry_3
_geom_angle_publ_flag
K2 K1 K2 58.267(13) . 2_656 ?
P2 K1 K2 69.215(13) 2_656 2_656 ?
P2 K1 K2 109.342(15) . 2_656 ?
P2 K1 K2 69.938(14) . . ?
P2 K1 K2 109.402(14) 2_656 . ?
P2 K1 P2 88.706(17) . 2_656 ?
P2 K1 C29B 51.4(2) 2_656 2_656 ?
P2 K1 C29B 102.4(3) . 2_656 ?
O1 K1 K2 45.45(3) . 2_656 ?
O1 K1 K2 45.72(3) . . ?
O1 K1 P2 115.39(3) . . ?
O1 K1 P2 114.27(3) . 2_656 ?
O1 K1 O2 88.88(4) . . ?
O1 K1 O2 88.15(4) . 2_656 ?
O1 K1 O3 115.71(5) . . ?
O1 K1 C28A 124.8(2) . 2_656 ?
O1 K1 C28B 120.0(3) . 2_656 ?
O1 K1 C29A 147.02(19) . 2_656 ?
O1 K1 C29B 139.9(3) . 2_656 ?
O2 K1 K2 43.16(3) . . ?
O2 K1 K2 86.46(3) . 2_656 ?
O2 K1 K2 42.71(3) 2_656 2_656 ?
O2 K1 K2 86.35(3) 2_656 . ?
O2 K1 P2 27.06(3) 2_656 2_656 ?
O2 K1 P2 94.27(3) . 2_656 ?
O2 K1 P2 27.26(3) . . ?
O2 K1 P2 93.94(3) 2_656 . ?
O2 K1 O2 86.88(4) . 2_656 ?
O2 K1 O3 106.23(5) . . ?
O2 K1 C28A 53.2(2) 2_656 2_656 ?
O2 K1 C28A 121.2(2) . 2_656 ?
O2 K1 C28B 127.6(3) . 2_656 ?
O2 K1 C28B 55.0(3) 2_656 2_656 ?
O2 K1 C29A 117.6(2) . 2_656 ?
O2 K1 C29A 75.01(15) 2_656 2_656 ?
O2 K1 C29B 76.0(3) 2_656 2_656 ?
O2 K1 C29B 125.8(3) . 2_656 ?
O3 K1 K2 158.17(4) . 2_656 ?
O3 K1 K2 119.94(4) . . ?
O3 K1 P2 88.19(4) . . ?
O3 K1 P2 125.80(4) . 2_656 ?
O3 K1 O2 152.40(5) . 2_656 ?
O3 K1 C28A 99.8(2) . 2_656 ?
O3 K1 C28B 98.9(3) . 2_656 ?
O3 K1 C29A 77.39(15) . 2_656 ?
O3 K1 C29B 76.7(3) . 2_656 ?
C28A K1 K2 139.4(2) 2_656 . ?
C28A K1 K2 88.0(2) 2_656 2_656 ?
C28A K1 P2 31.2(2) 2_656 2_656 ?
C28A K1 P2 106.1(2) 2_656 . ?
C28A K1 C28B 6.8(3) 2_656 2_656 ?
C28A K1 C29A 25.1(3) 2_656 2_656 ?
C28A K1 C29B 23.3(3) 2_656 2_656 ?
C28B K1 K2 141.1(3) 2_656 . ?
C28B K1 P2 112.9(3) 2_656 . ?
C28B K1 C29B 24.2(4) 2_656 2_656 ?
C29A K1 K2 154.82(19) 2_656 . ?
C29A K1 K2 112.91(14) 2_656 2_656 ?
C29A K1 P2 48.94(15) 2_656 2_656 ?
C29A K1 P2 94.2(2) 2_656 . ?
C29A K1 C29B 8.29(16) 2_656 2_656 ?
C29B K1 K2 160.4(2) 2_656 . ?
K1 K2 K1 62.056(13) . 2_656 ?
K2 K2 K1 60.424(10) 2_656 2_656 ?
K2 K2 K1 61.308(10) 2_656 . ?
P1 K2 K1 69.984(13) 2_656 2_656 ?
P1 K2 K1 115.163(15) 2_656 . ?
P1 K2 K1 111.806(14) . 2_656 ?
P1 K2 K1 69.357(13) . . ?
P1 K2 K2 57.983(13) 2_656 2_656 ?
P1 K2 K2 55.232(12) . 2_656 ?
P1 K2 P1 92.768(16) 2_656 . ?
P1 K2 C1 109.82(3) 2_656 . ?
O1 K2 K1 91.46(3) 2_656 . ?
O1 K2 K1 43.11(3) . . ?
O1 K2 K1 90.94(3) . 2_656 ?
O1 K2 K1 42.64(3) 2_656 2_656 ?
O1 K2 K2 47.18(3) . 2_656 ?
O1 K2 K2 46.92(3) 2_656 2_656 ?
O1 K2 P1 26.45(3) . . ?
O1 K2 P1 101.12(3) . 2_656 ?
O1 K2 P1 27.87(3) 2_656 2_656 ?
O1 K2 P1 98.29(3) 2_656 . ?
O1 K2 O1 93.97(4) . 2_656 ?
O1 K2 C1 125.85(4) 2_656 . ?
O1 K2 C1 51.91(4) . . ?
O2 K2 K1 45.61(3) . 2_656 ?
O2 K2 K1 44.90(3) . . ?
O2 K2 K2 90.15(3) . 2_656 ?
O2 K2 P1 115.20(3) . 2_656 ?
O2 K2 P1 114.14(3) . . ?
O2 K2 O1 88.24(4) . 2_656 ?
O2 K2 O1 88.02(4) . . ?
O2 K2 O4 113.05(5) . . ?
O2 K2 C1 124.37(4) . . ?
O4 K2 K1 148.82(4) . . ?
O4 K2 K1 122.82(4) . 2_656 ?
O4 K2 K2 149.83(4) . 2_656 ?
O4 K2 P1 123.72(4) . . ?
O4 K2 P1 93.56(4) . 2_656 ?
O4 K2 O1 112.06(5) . 2_656 ?
O4 K2 O1 146.16(5) . . ?
O4 K2 C1 94.46(5) . . ?
C1 K2 K1 87.22(3) . . ?
C1 K2 K1 142.69(3) . 2_656 ?
C1 K2 K2 87.16(3) . 2_656 ?
C1 K2 P1 32.22(3) . . ?
K2 P1 K2 66.787(14) 2_656 . ?
O1 P1 K2 54.67(5) . 2_656 ?
O1 P1 K2 50.71(5) . . ?
O1 P1 C1 104.48(7) . . ?
O1 P1 C10 110.33(7) . . ?
C1 P1 K2 138.66(6) . 2_656 ?
C1 P1 K2 72.77(5) . . ?
C10 P1 K2 154.01(6) . . ?
C10 P1 K2 120.18(5) . 2_656 ?
C10 P1 C1 99.97(7) . . ?
K1 P2 K1 71.331(15) . 2_656 ?
O2 P2 K1 51.67(5) . . ?
O2 P2 K1 52.69(4) . 2_656 ?
O2 P2 C19 110.13(8) . . ?
O2 P2 C28A 106.0(4) . . ?
O2 P2 C28B 100.1(5) . . ?
C19 P2 K1 151.41(6) . 2_656 ?
C19 P2 K1 118.65(6) . . ?
C19 P2 C28B 98.7(6) . . ?
C28A P2 K1 67.5(4) . 2_656 ?
C28A P2 K1 137.8(4) . . ?
C28A P2 C19 102.1(4) . . ?
C28B P2 K1 138.2(6) . . ?
K1 O1 K2 91.91(4) . 2_656 ?
K1 O1 K2 91.16(4) . . ?
K2 O1 K2 85.90(4) . 2_656 ?
P1 O1 K1 163.62(7) . . ?
P1 O1 K2 102.84(6) . . ?
P1 O1 K2 97.46(6) . 2_656 ?
K1 O2 K1 92.99(4) . 2_656 ?
K2 O2 K1 91.94(4) . . ?
K2 O2 K1 91.68(4) . 2_656 ?
P2 O2 K1 101.07(6) . . ?
P2 O2 K1 100.25(6) . 2_656 ?
P2 O2 K2 161.76(7) . . ?
C37 O3 K1 133.55(17) . . ?
C40 O3 K1 120.46(15) . . ?
C40 O3 C37 105.8(2) . . ?
C41 O4 K2 130.55(15) . . ?
C44 O4 K2 118.57(15) . . ?
C44 O4 C41 107.31(19) . . ?
P1 C1 K2 75.01(5) . . ?
C2 C1 K2 100.56(11) . . ?
C2 C1 P1 123.34(14) . . ?
C6 C1 K2 89.96(11) . . ?
C6 C1 P1 118.85(14) . . ?
C6 C1 C2 117.58(16) . . ?
C1 C2 C7 122.16(16) . . ?
C3 C2 C1 120.16(18) . . ?
C3 C2 C7 117.67(18) . . ?
C2 C3 H3 118.9 . . ?
C4 C3 C2 122.3(2) . . ?
C4 C3 H3 118.9 . . ?
C3 C4 C8 121.2(2) . . ?
C5 C4 C3 117.38(18) . . ?
C5 C4 C8 121.4(2) . . ?
C4 C5 H5 118.8 . . ?
C4 C5 C6 122.4(2) . . ?
C6 C5 H5 118.8 . . ?
C1 C6 C9 123.17(17) . . ?
C5 C6 C1 120.12(19) . . ?
C5 C6 C9 116.69(18) . . ?
C2 C7 H7A 109.5 . . ?
C2 C7 H7B 109.5 . . ?
C2 C7 H7C 109.5 . . ?
H7A C7 H7B 109.5 . . ?
H7A C7 H7C 109.5 . . ?
H7B C7 H7C 109.5 . . ?
C4 C8 H8A 109.5 . . ?
C4 C8 H8B 109.5 . . ?
C4 C8 H8C 109.5 . . ?
H8A C8 H8B 109.5 . . ?
H8A C8 H8C 109.5 . . ?
H8B C8 H8C 109.5 . . ?
C6 C9 H9A 109.5 . . ?
C6 C9 H9B 109.5 . . ?
C6 C9 H9C 109.5 . . ?
H9A C9 H9B 109.5 . . ?
H9A C9 H9C 109.5 . . ?
H9B C9 H9C 109.5 . . ?
C11 C10 P1 126.58(13) . . ?
C11 C10 C15 117.02(16) . . ?
C15 C10 P1 115.93(13) . . ?
C10 C11 C16 123.95(16) . . ?
C12 C11 C10 119.72(17) . . ?
C12 C11 C16 116.31(17) . . ?
C11 C12 H12 118.5 . . ?
C13 C12 C11 123.02(19) . . ?
C13 C12 H12 118.5 . . ?
C12 C13 C14 117.08(17) . . ?
C12 C13 C17 121.5(2) . . ?
C14 C13 C17 121.36(19) . . ?
C13 C14 H14 119.0 . . ?
C13 C14 C15 122.01(18) . . ?
C15 C14 H14 119.0 . . ?
C10 C15 C18 121.33(16) . . ?
C14 C15 C10 120.83(17) . . ?
C14 C15 C18 117.83(17) . . ?
C11 C16 H16A 109.5 . . ?
C11 C16 H16B 109.5 . . ?
C11 C16 H16C 109.5 . . ?
H16A C16 H16B 109.5 . . ?
H16A C16 H16C 109.5 . . ?
H16B C16 H16C 109.5 . . ?
C13 C17 H17A 109.5 . . ?
C13 C17 H17B 109.5 . . ?
C13 C17 H17C 109.5 . . ?
H17A C17 H17B 109.5 . . ?
H17A C17 H17C 109.5 . . ?
H17B C17 H17C 109.5 . . ?
C15 C18 H18A 109.5 . . ?
C15 C18 H18B 109.5 . . ?
C15 C18 H18C 109.5 . . ?
H18A C18 H18B 109.5 . . ?
H18A C18 H18C 109.5 . . ?
H18B C18 H18C 109.5 . . ?
C20 C19 P2 124.82(13) . . ?
C20 C19 C24 117.70(16) . . ?
C24 C19 P2 116.68(14) . . ?
C19 C20 C25 124.28(15) . . ?
C21 C20 C19 119.44(17) . . ?
C21 C20 C25 116.28(17) . . ?
C20 C21 H21 118.6 . . ?
C22 C21 C20 122.85(18) . . ?
C22 C21 H21 118.6 . . ?
C21 C22 C26 121.1(2) . . ?
C23 C22 C21 117.35(17) . . ?
C23 C22 C26 121.55(19) . . ?
C22 C23 H23 118.9 . . ?
C22 C23 C24 122.11(18) . . ?
C24 C23 H23 118.9 . . ?
C19 C24 C27 122.19(16) . . ?
C23 C24 C19 120.43(18) . . ?
C23 C24 C27 117.38(17) . . ?
C20 C25 H25A 109.5 . . ?
C20 C25 H25B 109.5 . . ?
C20 C25 H25C 109.5 . . ?
H25A C25 H25B 109.5 . . ?
H25A C25 H25C 109.5 . . ?
H25B C25 H25C 109.5 . . ?
C22 C26 H26A 109.5 . . ?
C22 C26 H26B 109.5 . . ?
C22 C26 H26C 109.5 . . ?
H26A C26 H26B 109.5 . . ?
H26A C26 H26C 109.5 . . ?
H26B C26 H26C 109.5 . . ?
C24 C27 H27A 109.5 . . ?
C24 C27 H27B 109.5 . . ?
C24 C27 H27C 109.5 . . ?
H27A C27 H27B 109.5 . . ?
H27A C27 H27C 109.5 . . ?
H27B C27 H27C 109.5 . . ?
P2 C28A K1 81.4(4) . 2_656 ?
C29A C28A K1 84.8(6) . 2_656 ?
C29A C28A P2 121.1(6) . . ?
C33A C28A K1 96.8(7) . 2_656 ?
C33A C28A P2 120.2(9) . . ?
C33A C28A C29A 118.2(9) . . ?
P2 C28B K1 77.4(6) . 2_656 ?
C29B C28B P2 117.5(8) . . ?
C29B C28B C33B 116.1(13) . . ?
C33B C28B P2 126.4(14) . . ?
C28A C29A K1 70.1(6) . 2_656 ?
C28A C29A C34A 120.9(7) . . ?
C30A C29A K1 107.5(5) . 2_656 ?
C30A C29A C28A 120.2(6) . . ?
C30A C29A C34A 118.8(7) . . ?
C34A C29A K1 91.6(5) . 2_656 ?
C28B C29B C34B 123.0(11) . . ?
C30B C29B C28B 120.5(9) . . ?
C30B C29B C34B 116.4(12) . . ?
C29A C30A H30A 118.5 . . ?
C31A C30A C29A 123.0(7) . . ?
C31A C30A H30A 118.5 . . ?
C29B C30B H30B 119.3 . . ?
C31B C30B C29B 121.5(11) . . ?
C31B C30B H30B 119.3 . . ?
C30A C31A C32A 117.0(7) . . ?
C30A C31A C35A 122.2(7) . . ?
C32A C31A C35A 120.8(7) . . ?
C30B C31B C35B 120.2(12) . . ?
C32B C31B C30B 119.1(12) . . ?
C32B C31B C35B 120.6(9) . . ?
C31A C32A H32A 118.8 . . ?
C31A C32A C33A 122.3(7) . . ?
C33A C32A H32A 118.8 . . ?
C31B C32B H32B 119.5 . . ?
C31B C32B C33B 120.9(13) . . ?
C33B C32B H32B 119.5 . . ?
C28A C33A C32A 119.1(10) . . ?
C28A C33A C36A 127.7(12) . . ?
C32A C33A C36A 113.2(10) . . ?
C32B C33B C28B 121.8(19) . . ?
C32B C33B C36B 124.7(19) . . ?
C36B C33B C28B 114(2) . . ?
C29A C34A H34A 109.5 . . ?
C29A C34A H34B 109.5 . . ?
C29A C34A H34C 109.5 . . ?
H34A C34A H34B 109.5 . . ?
H34A C34A H34C 109.5 . . ?
H34B C34A H34C 109.5 . . ?
C29B C34B H34D 109.5 . . ?
C29B C34B H34E 109.5 . . ?
C29B C34B H34F 109.5 . . ?
H34D C34B H34E 109.5 . . ?
H34D C34B H34F 109.5 . . ?
H34E C34B H34F 109.5 . . ?
C31A C35A H35A 109.5 . . ?
C31A C35A H35B 109.5 . . ?
C31A C35A H35C 109.5 . . ?
H35A C35A H35B 109.5 . . ?
H35A C35A H35C 109.5 . . ?
H35B C35A H35C 109.5 . . ?
C31B C35B H35D 109.5 . . ?
C31B C35B H35E 109.5 . . ?
C31B C35B H35F 109.5 . . ?
H35D C35B H35E 109.5 . . ?
H35D C35B H35F 109.5 . . ?
H35E C35B H35F 109.5 . . ?
C33A C36A H36A 109.5 . . ?
C33A C36A H36B 109.5 . . ?
C33A C36A H36C 109.5 . . ?
H36A C36A H36B 109.5 . . ?
H36A C36A H36C 109.5 . . ?
H36B C36A H36C 109.5 . . ?
C33B C36B H36D 109.5 . . ?
C33B C36B H36E 109.5 . . ?
C33B C36B H36F 109.5 . . ?
H36D C36B H36E 109.5 . . ?
H36D C36B H36F 109.5 . . ?
H36E C36B H36F 109.5 . . ?
O3 C37 H37A 110.1 . . ?
O3 C37 H37B 110.1 . . ?
O3 C37 C38 108.0(2) . . ?
H37A C37 H37B 108.4 . . ?
C38 C37 H37A 110.1 . . ?
C38 C37 H37B 110.1 . . ?
C37 C38 H38A 110.8 . . ?
C37 C38 H38B 110.8 . . ?
C37 C38 C39 104.7(2) . . ?
H38A C38 H38B 108.9 . . ?
C39 C38 H38A 110.8 . . ?
C39 C38 H38B 110.8 . . ?
C38 C39 H39A 111.1 . . ?
C38 C39 H39B 111.1 . . ?
H39A C39 H39B 109.0 . . ?
C40 C39 C38 103.5(2) . . ?
C40 C39 H39A 111.1 . . ?
C40 C39 H39B 111.1 . . ?
O3 C40 C39 105.4(2) . . ?
O3 C40 H40A 110.7 . . ?
O3 C40 H40B 110.7 . . ?
C39 C40 H40A 110.7 . . ?
C39 C40 H40B 110.7 . . ?
H40A C40 H40B 108.8 . . ?
O4 C41 H41A 110.4 . . ?
O4 C41 H41B 110.4 . . ?
O4 C41 C42 106.5(2) . . ?
H41A C41 H41B 108.6 . . ?
C42 C41 H41A 110.4 . . ?
C42 C41 H41B 110.4 . . ?
C41 C42 H42A 110.7 . . ?
C41 C42 H42B 110.7 . . ?
C41 C42 C43 105.1(2) . . ?
H42A C42 H42B 108.8 . . ?
C43 C42 H42A 110.7 . . ?
C43 C42 H42B 110.7 . . ?
C42 C43 H43A 111.4 . . ?
C42 C43 H43B 111.4 . . ?
C42 C43 C44 102.0(2) . . ?
H43A C43 H43B 109.2 . . ?
C44 C43 H43A 111.4 . . ?
C44 C43 H43B 111.4 . . ?
O4 C44 C43 105.5(2) . . ?
O4 C44 H44A 110.6 . . ?
O4 C44 H44B 110.6 . . ?
C43 C44 H44A 110.6 . . ?
C43 C44 H44B 110.6 . . ?
H44A C44 H44B 108.8 . . ?

loop_
_geom_bond_atom_site_label_1
_geom_bond_atom_site_label_2
_geom_bond_distance
_geom_bond_site_symmetry_2
_geom_bond_publ_flag
K1 P2 3.3861(6) 2_656 ?
K1 P2 3.3541(7) . ?
K1 O1 2.5947(13) . ?
K1 O2 2.7370(12) 2_656 ?
K1 O2 2.6810(14) . ?
K1 O3 2.6812(15) . ?
K1 C28A 3.164(13) 2_656 ?
K1 C28B 3.19(2) 2_656 ?
K1 C29A 3.350(8) 2_656 ?
K1 C29B 3.402(14) 2_656 ?
K2 P1 3.4244(6) . ?
K2 P1 3.3178(6) 2_656 ?
K2 O1 2.7297(13) 2_656 ?
K2 O1 2.7182(13) . ?
K2 O2 2.5978(13) . ?
K2 O4 2.6499(16) . ?
K2 C1 3.3860(17) . ?
P1 O1 1.5644(12) . ?
P1 C1 1.8899(18) . ?
P1 C10 1.8723(18) . ?
P2 O2 1.5653(13) . ?
P2 C19 1.8682(17) . ?
P2 C28A 1.773(13) . ?
P2 C28B 2.024(16) . ?
O3 C37 1.422(3) . ?
O3 C40 1.415(3) . ?
O4 C41 1.459(3) . ?
O4 C44 1.410(3) . ?
C1 C2 1.416(3) . ?
C1 C6 1.412(3) . ?
C2 C3 1.397(3) . ?
C2 C7 1.502(3) . ?
C3 H3 0.9500 . ?
C3 C4 1.389(3) . ?
C4 C5 1.383(3) . ?
C4 C8 1.512(3) . ?
C5 H5 0.9500 . ?
C5 C6 1.400(3) . ?
C6 C9 1.510(3) . ?
C7 H7A 0.9800 . ?
C7 H7B 0.9800 . ?
C7 H7C 0.9800 . ?
C8 H8A 0.9800 . ?
C8 H8B 0.9800 . ?
C8 H8C 0.9800 . ?
C9 H9A 0.9800 . ?
C9 H9B 0.9800 . ?
C9 H9C 0.9800 . ?
C10 C11 1.412(3) . ?
C10 C15 1.420(2) . ?
C11 C12 1.399(3) . ?
C11 C16 1.514(3) . ?
C12 H12 0.9500 . ?
C12 C13 1.385(3) . ?
C13 C14 1.385(3) . ?
C13 C17 1.514(3) . ?
C14 H14 0.9500 . ?
C14 C15 1.393(3) . ?
C15 C18 1.502(3) . ?
C16 H16A 0.9800 . ?
C16 H16B 0.9800 . ?
C16 H16C 0.9800 . ?
C17 H17A 0.9800 . ?
C17 H17B 0.9800 . ?
C17 H17C 0.9800 . ?
C18 H18A 0.9800 . ?
C18 H18B 0.9800 . ?
C18 H18C 0.9800 . ?
C19 C20 1.410(3) . ?
C19 C24 1.413(2) . ?
C20 C21 1.400(2) . ?
C20 C25 1.512(3) . ?
C21 H21 0.9500 . ?
C21 C22 1.382(3) . ?
C22 C23 1.379(3) . ?
C22 C26 1.513(3) . ?
C23 H23 0.9500 . ?
C23 C24 1.395(2) . ?
C24 C27 1.505(3) . ?
C25 H25A 0.9800 . ?
C25 H25B 0.9800 . ?
C25 H25C 0.9800 . ?
C26 H26A 0.9800 . ?
C26 H26B 0.9800 . ?
C26 H26C 0.9800 . ?
C27 H27A 0.9800 . ?
C27 H27B 0.9800 . ?
C27 H27C 0.9800 . ?
C28A C29A 1.427(16) . ?
C28A C33A 1.414(11) . ?
C28B C29B 1.40(2) . ?
C28B C33B 1.402(16) . ?
C29A C30A 1.390(10) . ?
C29A C34A 1.502(9) . ?
C29B C30B 1.393(15) . ?
C29B C34B 1.544(14) . ?
C30A H30A 0.9500 . ?
C30A C31A 1.385(8) . ?
C30B H30B 0.9500 . ?
C30B C31B 1.374(11) . ?
C31A C32A 1.407(12) . ?
C31A C35A 1.512(11) . ?
C31B C32B 1.34(2) . ?
C31B C35B 1.53(2) . ?
C32A H32A 0.9500 . ?
C32A C33A 1.422(16) . ?
C32B H32B 0.9500 . ?
C32B C33B 1.39(3) . ?
C33A C36A 1.60(2) . ?
C33B C36B 1.40(3) . ?
C34A H34A 0.9800 . ?
C34A H34B 0.9800 . ?
C34A H34C 0.9800 . ?
C34B H34D 0.9800 . ?
C34B H34E 0.9800 . ?
C34B H34F 0.9800 . ?
C35A H35A 0.9800 . ?
C35A H35B 0.9800 . ?
C35A H35C 0.9800 . ?
C35B H35D 0.9800 . ?
C35B H35E 0.9800 . ?
C35B H35F 0.9800 . ?
C36A H36A 0.9800 . ?
C36A H36B 0.9800 . ?
C36A H36C 0.9800 . ?
C36B H36D 0.9800 . ?
C36B H36E 0.9800 . ?
C36B H36F 0.9800 . ?
C37 H37A 0.9900 . ?
C37 H37B 0.9900 . ?
C37 C38 1.484(4) . ?
C38 H38A 0.9900 . ?
C38 H38B 0.9900 . ?
C38 C39 1.517(4) . ?
C39 H39A 0.9900 . ?
C39 H39B 0.9900 . ?
C39 C40 1.504(4) . ?
C40 H40A 0.9900 . ?
C40 H40B 0.9900 . ?
C41 H41A 0.9900 . ?
C41 H41B 0.9900 . ?
C41 C42 1.492(4) . ?
C42 H42A 0.9900 . ?
C42 H42B 0.9900 . ?
C42 C43 1.496(3) . ?
C43 H43A 0.9900 . ?
C43 H43B 0.9900 . ?
C43 C44 1.497(4) . ?
C44 H44A 0.9900 . ?
C44 H44B 0.9900 . ?

loop_
_geom_torsion_atom_site_label_1
_geom_torsion_atom_site_label_2
_geom_torsion_atom_site_label_3
_geom_torsion_atom_site_label_4
_geom_torsion
_geom_torsion_site_symmetry_1
_geom_torsion_site_symmetry_2
_geom_torsion_site_symmetry_3
_geom_torsion_site_symmetry_4
_geom_torsion_publ_flag
K1 P2 O2 K1 95.13(5) . . . 2_656 ?
K1 P2 O2 K1 -95.13(5) 2_656 . . . ?
K1 P2 O2 K2 -134.8(3) . . . . ?
K1 P2 O2 K2 130.1(3) 2_656 . . . ?
K1 P2 C19 C20 41.11(18) . . . . ?
K1 P2 C19 C20 -62.8(2) 2_656 . . . ?
K1 P2 C19 C24 -128.37(13) . . . . ?
K1 P2 C19 C24 127.73(13) 2_656 . . . ?
K1 P2 C28A K1 -13.1(6) . . . 2_656 ?
K1 P2 C28A C29A 65.4(11) . . . . ?
K1 P2 C28A C29A 78.5(9) 2_656 . . . ?
K1 P2 C28A C33A -106.0(10) . . . . ?
K1 P2 C28A C33A -92.9(10) 2_656 . . . ?
K1 O3 C37 C38 -146.22(19) . . . . ?
K1 O3 C40 C39 139.39(17) . . . . ?
K1 C28A C29A C30A -99.2(8) 2_656 . . . ?
K1 C28A C29A C34A 79.5(8) 2_656 . . . ?
K1 C28A C33A C32A 92.5(12) 2_656 . . . ?
K1 C28A C33A C36A -85.1(14) 2_656 . . . ?
K1 C28B C29B C30B -105.2(12) 2_656 . . . ?
K1 C28B C29B C34B 72.1(13) 2_656 . . . ?
K1 C28B C33B C32B 93(2) 2_656 . . . ?
K1 C28B C33B C36B -88(2) 2_656 . . . ?
K1 C29A C30A C31A -75.9(8) 2_656 . . . ?
K1 C29B C30B C31B -77.6(13) 2_656 . . . ?
K2 P1 O1 K1 -148.1(3) . . . . ?
K2 P1 O1 K1 124.4(3) 2_656 . . . ?
K2 P1 O1 K2 -87.47(5) 2_656 . . . ?
K2 P1 O1 K2 87.47(5) . . . 2_656 ?
K2 P1 C1 K2 12.24(9) 2_656 . . . ?
K2 P1 C1 C2 92.91(15) . . . . ?
K2 P1 C1 C2 105.16(15) 2_656 . . . ?
K2 P1 C1 C6 -69.23(17) 2_656 . . . ?
K2 P1 C1 C6 -81.48(14) . . . . ?
K2 P1 C10 C11 43.4(2) . . . . ?
K2 P1 C10 C11 -55.40(17) 2_656 . . . ?
K2 P1 C10 C15 116.42(12) 2_656 . . . ?
K2 P1 C10 C15 -144.82(11) . . . . ?
K2 O4 C41 C42 145.11(18) . . . . ?
K2 O4 C44 C43 -129.41(18) . . . . ?
K2 C1 C2 C3 -97.74(17) . . . . ?
K2 C1 C2 C7 81.19(17) . . . . ?
K2 C1 C6 C5 105.01(17) . . . . ?
K2 C1 C6 C9 -73.39(18) . . . . ?
P1 C1 C2 C3 -176.65(14) . . . . ?
P1 C1 C2 C7 2.3(2) . . . . ?
P1 C1 C6 C5 177.81(15) . . . . ?
P1 C1 C6 C9 -0.6(3) . . . . ?
P1 C10 C11 C12 178.08(13) . . . . ?
P1 C10 C11 C16 -0.5(3) . . . . ?
P1 C10 C15 C14 -177.64(13) . . . . ?
P1 C10 C15 C18 1.3(2) . . . . ?
P2 C19 C20 C21 -173.21(14) . . . . ?
P2 C19 C20 C25 7.0(3) . . . . ?
P2 C19 C24 C23 172.09(15) . . . . ?
P2 C19 C24 C27 -7.7(2) . . . . ?
P2 C28A C29A K1 -76.6(8) . . . 2_656 ?
P2 C28A C29A C30A -175.8(7) . . . . ?
P2 C28A C29A C34A 2.9(14) . . . . ?
P2 C28A C33A C32A 176.5(11) . . . . ?
P2 C28A C33A C36A -1.2(18) . . . . ?
P2 C28B C29B K1 -73.7(10) . . . 2_656 ?
P2 C28B C29B C30B -179.0(11) . . . . ?
P2 C28B C29B C34B -2(2) . . . . ?
P2 C28B C33B C32B 178.1(17) . . . . ?
P2 C28B C33B C36B -3(3) . . . . ?
O1 P1 C1 K2 -40.11(6) . . . . ?
O1 P1 C1 C2 52.81(16) . . . . ?
O1 P1 C1 C6 -121.58(14) . . . . ?
O1 P1 C10 C11 4.73(17) . . . . ?
O1 P1 C10 C15 176.55(12) . . . . ?
O2 P2 C19 C20 -15.35(18) . . . . ?
O2 P2 C19 C24 175.16(13) . . . . ?
O2 P2 C28A K1 36.7(3) . . . 2_656 ?
O2 P2 C28A C29A 115.3(9) . . . . ?
O2 P2 C28A C33A -56.1(10) . . . . ?
O3 C37 C38 C39 -9.7(4) . . . . ?
O4 C41 C42 C43 -11.0(3) . . . . ?
C1 P1 O1 K1 -95.5(3) . . . . ?
C1 P1 O1 K2 140.13(6) . . . 2_656 ?
C1 P1 O1 K2 52.66(7) . . . . ?
C1 P1 C10 C11 114.35(16) . . . . ?
C1 P1 C10 C15 -73.83(14) . . . . ?
C1 C2 C3 C4 0.0(3) . . . . ?
C2 C1 C6 C5 3.1(3) . . . . ?
C2 C1 C6 C9 -175.30(18) . . . . ?
C2 C3 C4 C5 1.2(3) . . . . ?
C2 C3 C4 C8 179.6(2) . . . . ?
C3 C4 C5 C6 -0.3(3) . . . . ?
C4 C5 C6 C1 -1.9(3) . . . . ?
C4 C5 C6 C9 176.6(2) . . . . ?
C6 C1 C2 C3 -2.2(3) . . . . ?
C6 C1 C2 C7 176.73(17) . . . . ?
C7 C2 C3 C4 -178.93(19) . . . . ?
C8 C4 C5 C6 -178.7(2) . . . . ?
C10 P1 O1 K1 11.2(3) . . . . ?
C10 P1 O1 K2 159.30(6) . . . . ?
C10 P1 O1 K2 -113.23(6) . . . 2_656 ?
C10 P1 C1 K2 -154.29(6) . . . . ?
C10 P1 C1 C2 -61.38(16) . . . . ?
C10 P1 C1 C6 124.23(14) . . . . ?
C10 C11 C12 C13 -3.2(3) . . . . ?
C11 C10 C15 C14 -5.0(2) . . . . ?
C11 C10 C15 C18 173.95(16) . . . . ?
C11 C12 C13 C14 -1.5(3) . . . . ?
C11 C12 C13 C17 -178.43(18) . . . . ?
C12 C13 C14 C15 2.9(3) . . . . ?
C13 C14 C15 C10 0.4(3) . . . . ?
C13 C14 C15 C18 -178.62(17) . . . . ?
C15 C10 C11 C12 6.3(2) . . . . ?
C15 C10 C11 C16 -172.22(17) . . . . ?
C16 C11 C12 C13 175.42(18) . . . . ?
C17 C13 C14 C15 179.87(17) . . . . ?
C19 P2 O2 K1 111.17(7) . . . . ?
C19 P2 O2 K1 -153.70(6) . . . 2_656 ?
C19 P2 O2 K2 -23.6(3) . . . . ?
C19 P2 C28A K1 152.05(12) . . . 2_656 ?
C19 P2 C28A C29A -129.4(9) . . . . ?
C19 P2 C28A C33A 59.2(10) . . . . ?
C19 C20 C21 C22 3.1(3) . . . . ?
C20 C19 C24 C23 1.8(3) . . . . ?
C20 C19 C24 C27 -177.98(19) . . . . ?
C20 C21 C22 C23 -0.2(3) . . . . ?
C20 C21 C22 C26 179.00(18) . . . . ?
C21 C22 C23 C24 -1.9(3) . . . . ?
C22 C23 C24 C19 1.1(3) . . . . ?
C22 C23 C24 C27 -179.11(19) . . . . ?
C24 C19 C20 C21 -3.8(3) . . . . ?
C24 C19 C20 C25 176.38(18) . . . . ?
C25 C20 C21 C22 -177.05(19) . . . . ?
C26 C22 C23 C24 178.88(18) . . . . ?
C28A P2 O2 K1 -44.0(4) . . . 2_656 ?
C28A P2 O2 K1 -139.1(4) . . . . ?
C28A P2 O2 K2 86.1(5) . . . . ?
C28A P2 C19 C20 -127.6(4) . . . . ?
C28A P2 C19 C24 62.9(4) . . . . ?
C28A C29A C30A C31A 0.9(13) . . . . ?
C28B P2 O2 K1 -50.5(6) . . . 2_656 ?
C28B P2 O2 K1 -145.6(6) . . . . ?
C28B P2 O2 K2 79.7(6) . . . . ?
C28B P2 C19 C20 -119.6(5) . . . . ?
C28B P2 C19 C24 71.0(5) . . . . ?
C28B C29B C30B C31B 1(2) . . . . ?
C29A C28A C33A C32A 4.8(17) . . . . ?
C29A C28A C33A C36A -172.8(13) . . . . ?
C29A C30A C31A C32A 1.8(12) . . . . ?
C29A C30A C31A C35A 179.3(8) . . . . ?
C29B C28B C33B C32B 0(3) . . . . ?
C29B C28B C33B C36B 179(2) . . . . ?
C29B C30B C31B C32B -1(2) . . . . ?
C29B C30B C31B C35B 176.9(13) . . . . ?
C30A C31A C32A C33A -1.1(14) . . . . ?
C30B C31B C32B C33B 0(3) . . . . ?
C31A C32A C33A C28A -2.2(18) . . . . ?
C31A C32A C33A C36A 175.7(10) . . . . ?
C31B C32B C33B C28B 0(3) . . . . ?
C31B C32B C33B C36B -179(2) . . . . ?
C33A C28A C29A K1 94.9(10) . . . 2_656 ?
C33A C28A C29A C30A -4.2(14) . . . . ?
C33A C28A C29A C34A 174.4(10) . . . . ?
C33B C28B C29B K1 104.5(15) . . . 2_656 ?
C33B C28B C29B C30B -1(2) . . . . ?
C33B C28B C29B C34B 176.5(16) . . . . ?
C34A C29A C30A C31A -177.8(8) . . . . ?
C34B C29B C30B C31B -176.2(13) . . . . ?
C35A C31A C32A C33A -178.7(11) . . . . ?
C35B C31B C32B C33B -177.6(18) . . . . ?
C37 O3 C40 C39 -36.7(3) . . . . ?
C37 C38 C39 C40 -11.9(3) . . . . ?
C38 C39 C40 O3 29.7(3) . . . . ?
C40 O3 C37 C38 29.2(4) . . . . ?
C41 O4 C44 C43 31.5(3) . . . . ?
C41 C42 C43 C44 28.8(3) . . . . ?
C42 C43 C44 O4 -37.4(3) . . . . ?
C44 O4 C41 C42 -12.7(3) . . . . ?

loop_
_smtbx_masks_void_nr
_smtbx_masks_void_average_x
_smtbx_masks_void_average_y
_smtbx_masks_void_average_z
_smtbx_masks_void_volume
_smtbx_masks_void_count_electrons
_smtbx_masks_void_content
1 0.000 0.240 0.250 181.1 36.8 ?
2 0.000 0.760 0.750 181.1 36.8 ?
3 0.500 0.260 0.750 181.1 36.8 ?
4 0.500 0.740 0.250 181.1 36.8 ?
